data_7714092
loop_
_publ_author_name
'Kulmaczewski, Rafal'
'Halcrow, Malcolm'

_publ_section_title
;
 Iron(II) Complexes of 2,6-Bis(imidazo[1,2&#x2011;a]pyridin-2-yl)pyridine
 and Related Ligands with Annelated Distal Heterocyclic Donors
;
_journal_name_full 'Dalton Transactions'
_journal_paper_doi 10.1039/D3DT02747C
_journal_year 2023
_chemical_formula_moiety 'C34 H22 Fe N14, 2(B F4), 1.5(C2 H3 N)'
_chemical_formula_sum 'C37 H26.5 B2 F8 Fe N15.5'
_chemical_formula_weight 917.71
_chemical_name_systematic
'Bis[2,6-Bis(imidazo[1,2-a]pyrimidin-2-yl)pyridine]iron(II)ditetrafluoroborate sesqui-acetonitrile solvate'
_space_group_crystal_system triclinic
_space_group_IT_number 2
_space_group_name_Hall '-P 1'
_space_group_name_H-M_alt 'P -1'
_atom_sites_solution_hydrogens geom
_audit_creation_date 2022-07-27
_audit_creation_method
;
Olex2 1.5
(compiled 2021.07.19 svn.r715e62df for OlexSys, GUI svn.r6383)
;
_audit_update_record
;
2023-08-15 deposited with the CCDC.	2023-10-02 downloaded from the CCDC.
;
_cell_angle_alpha 101.726(4)
_cell_angle_beta 102.485(3)
_cell_angle_gamma 118.470(4)
_cell_formula_units_Z 2
_cell_length_a 13.0255(5)
_cell_length_b 13.5032(6)
_cell_length_c 13.7441(6)
_cell_measurement_reflns_used 7283
_cell_measurement_temperature 120(2)
_cell_measurement_theta_max 72.76
_cell_measurement_theta_min 3.53
_cell_volume 1938.19(19)
_computing_cell_refinement 'CrysAlisPro, Agilent Technologies'
_computing_data_collection 'CrysAlisPro, Agilent Technologies'
_computing_data_reduction 'CrysAlisPro, Agilent Technologies'
_computing_molecular_graphics 'Olex2 1.5 (Dolomanov et al., 2009)'
_computing_publication_material 'Olex2 1.5 (Dolomanov et al., 2009)'
_computing_structure_refinement 'SHELXL 2018/3 (Sheldrick, 2015)'
_computing_structure_solution 'SHELXS-97 (Sheldrick, 1990)'
_diffrn_ambient_temperature 120(2)
_diffrn_detector_area_resol_mean 5.3095
_diffrn_measured_fraction_theta_full 0.948
_diffrn_measured_fraction_theta_max 0.932
_diffrn_measurement_device_type 'SuperNova, Dual, Cu at zero, Atlas'
_diffrn_measurement_method '\w scans'
_diffrn_radiation_type CuK\a
_diffrn_radiation_wavelength 1.54184
_diffrn_reflns_av_R_equivalents 0.0412
_diffrn_reflns_av_unetI/netI 0.0494
_diffrn_reflns_Laue_measured_fraction_full 0.948
_diffrn_reflns_Laue_measured_fraction_max 0.932
_diffrn_reflns_limit_h_max 16
_diffrn_reflns_limit_h_min -14
_diffrn_reflns_limit_k_max 11
_diffrn_reflns_limit_k_min -16
_diffrn_reflns_limit_l_max 16
_diffrn_reflns_limit_l_min -16
_diffrn_reflns_number 15897
_diffrn_reflns_point_group_measured_fraction_full 0.948
_diffrn_reflns_point_group_measured_fraction_max 0.932
_diffrn_reflns_theta_full 72.000
_diffrn_reflns_theta_max 73.820
_diffrn_reflns_theta_min 3.526
_exptl_absorpt_coefficient_mu 3.931
_exptl_absorpt_correction_T_max 1.000
_exptl_absorpt_correction_T_min 0.717
_exptl_absorpt_correction_type multi-scan
_exptl_absorpt_process_details
;
CrysAlisPro, Agilent Technologies,
Version 1.171.36.24 (release 03-12-2012 CrysAlis171 .NET)
Empirical absorption correction using spherical harmonics,
 implemented in SCALE3 ABSPACK scaling algorithm.
;
_exptl_crystal_colour 'dark red'
_exptl_crystal_density_diffrn 1.572
_exptl_crystal_density_method 'not measured'
_exptl_crystal_description plate
_exptl_crystal_F_000 930
_exptl_crystal_preparation 'Magnetic properties'
_exptl_crystal_recrystallization_method 'Re-crystallisation from solvent: acetonitrile/diethyl ether'
_exptl_crystal_size_max 0.25
_exptl_crystal_size_mid 0.20
_exptl_crystal_size_min 0.10
_refine_diff_density_max 0.879
_refine_diff_density_min -0.623
_refine_diff_density_rms 0.070
_refine_ls_extinction_method none
_refine_ls_goodness_of_fit_ref 1.055
_refine_ls_hydrogen_treatment constr
_refine_ls_matrix_type full
_refine_ls_number_parameters 569
_refine_ls_number_reflns 7308
_refine_ls_number_restraints 23
_refine_ls_restrained_S_all 1.064
_refine_ls_R_factor_all 0.0621
_refine_ls_R_factor_gt 0.0554
_refine_ls_shift/su_max 0.001
_refine_ls_shift/su_mean 0.000
_refine_ls_structure_factor_coef Fsqd
_refine_ls_weighting_details 'w=1/[\s^2^(Fo^2^)+(0.0877P)^2^+1.0071P] where P=(Fo^2^+2Fc^2^)/3'
_refine_ls_weighting_scheme calc
_refine_ls_wR_factor_gt 0.1470
_refine_ls_wR_factor_ref 0.1538
_reflns_Friedel_coverage 0.000
_reflns_number_gt 6433
_reflns_number_total 7308
_reflns_threshold_expression 'I > 2\s(I)'
_cod_data_source_file d3dt02747c2.cif
_cod_data_source_block rk172me
_cod_original_cell_volume 1938.19(16)
_cod_original_formula_sum 'C37 H26.50 B2 F8 Fe N15.50'
_cod_database_code 7714092
_shelx_shelxl_version_number 2018/3
_shelx_space_group_comment
;
The symmetry employed for this shelxl refinement is uniquely defined
by the following loop, which should always be used as a source of
symmetry information in preference to the above space-group names.
They are only intended as comments.
;
_olex2_refinement_description
;
1. Fixed Uiso
 At 1.2 times of:
  All C(H) groups
 At 1.5 times of:
  All C(H,H,H) groups
2. Restrained distances
 B55A-F56A = B55A-F57A = B55A-F58A = B55A-F59A
 1.38935 with sigma of 0.02
 B55B-F56B = B55B-F57B = B55B-F58B = B55B-F59B
 1.38935 with sigma of 0.02
 F56A-F57A = F56A-F58A = F56A-F59A = F57A-F58A = F57A-F59A = F58A-F59A
 2.268809 with sigma of 0.02
 F56B-F57B = F56B-F58B = F56B-F59B = F57B-F58B = F57B-F59B = F58B-F59B
 2.268809 with sigma of 0.02
 C63-C64
 1.48 with sigma of 0.02
 C64-N65
 1.15 with sigma of 0.02
 C63-N65
 2.63 with sigma of 0.02
3. Others
 1(DFIX)=1(DFIX)=FVAR(1)
 1(DFIX)=1(DFIX)=1.633*FVAR(2)
 Fixed Sof: B55A(0.57) F56A(0.57) F57A(0.57) F58A(0.57) F59A(0.57) B55B(0.43)
 F56B(0.43) F57B(0.43) F58B(0.43) F59B(0.43) C63(0.5) H63A(0.5) H63B(0.5)
 H63C(0.5) C64(0.5) N65(0.5)
4.a Aromatic/amide H refined with riding coordinates:
 C4(H4), C5(H5), C6(H6), C12(H12), C13(H13), C14(H14), C16(H16), C21(H21),
 C22(H22), C23(H23), C25(H25), C28(H28), C29(H29), C30(H30), C36(H36), C37(H37),
  C38(H38), C40(H40), C45(H45), C46(H46), C47(H47), C49(H49)
4.b Idealised Me refined as rotating group:
 C60(H60A,H60B,H60C), C63(H63A,H63B,H63C)
;
_olex2_submission_special_instructions 'No special instructions were received'

loop_
_space_group_symop_operation_xyz
'x, y, z'
'-x, -y, -z'

loop_
_atom_site_label
_atom_site_type_symbol
_atom_site_fract_x
_atom_site_fract_y
_atom_site_fract_z
_atom_site_U_iso_or_equiv
_atom_site_adp_type
_atom_site_occupancy
_atom_site_site_symmetry_order
_atom_site_calc_flag
_atom_site_refinement_flags_posn
_atom_site_refinement_flags_adp
_atom_site_refinement_flags_occupancy
_atom_site_disorder_assembly
_atom_site_disorder_group
Fe1 Fe 0.51706(4) 0.72136(4) 0.74878(3) 0.02359(13) Uani 1 1 d . . . . .
N2 N 0.5691(2) 0.7097(2) 0.61086(18) 0.0263(5) Uani 1 1 d . . . . .
C3 C 0.4832(3) 0.6224(3) 0.5172(2) 0.0290(6) Uani 1 1 d . . . . .
C4 C 0.5038(3) 0.6233(3) 0.4224(2) 0.0372(7) Uani 1 1 d . . . . .
H4 H 0.442745 0.560474 0.356623 0.045 Uiso 1 1 calc R U . . .
C5 C 0.6147(3) 0.7171(3) 0.4256(2) 0.0380(7) Uani 1 1 d . . . . .
H5 H 0.630799 0.719054 0.361583 0.046 Uiso 1 1 calc R U . . .
C6 C 0.7032(3) 0.8091(3) 0.5223(3) 0.0347(7) Uani 1 1 d . . . . .
H6 H 0.779475 0.875006 0.525569 0.042 Uiso 1 1 calc R U . . .
C7 C 0.6760(3) 0.8011(3) 0.6138(2) 0.0281(6) Uani 1 1 d . . . . .
C8 C 0.3705(3) 0.5313(3) 0.5276(2) 0.0286(6) Uani 1 1 d . . . . .
N9 N 0.3640(2) 0.5458(2) 0.62826(18) 0.0272(5) Uani 1 1 d . . . . .
C10 C 0.2564(3) 0.4490(3) 0.6159(2) 0.0291(6) Uani 1 1 d . . . . .
N11 N 0.2095(2) 0.4221(2) 0.6920(2) 0.0350(6) Uani 1 1 d . . . . .
C12 C 0.1020(3) 0.3174(3) 0.6598(3) 0.0385(7) Uani 1 1 d . . . . .
H12 H 0.066569 0.295245 0.711430 0.046 Uiso 1 1 calc R U . . .
C13 C 0.0369(3) 0.2364(3) 0.5529(3) 0.0422(8) Uani 1 1 d . . . . .
H13 H -0.039511 0.161666 0.534630 0.051 Uiso 1 1 calc R U . . .
C14 C 0.0830(3) 0.2651(3) 0.4769(3) 0.0398(7) Uani 1 1 d . . . . .
H14 H 0.040747 0.211947 0.404599 0.048 Uiso 1 1 calc R U . . .
N15 N 0.1933(2) 0.3741(2) 0.5084(2) 0.0333(6) Uani 1 1 d . . . . .
C16 C 0.2668(3) 0.4277(3) 0.4531(2) 0.0347(7) Uani 1 1 d . . . . .
H16 H 0.248918 0.398515 0.378674 0.042 Uiso 1 1 calc R U . . .
C17 C 0.7574(3) 0.8903(3) 0.7217(2) 0.0271(6) Uani 1 1 d . . . . .
N18 N 0.7083(2) 0.8774(2) 0.80121(18) 0.0264(5) Uani 1 1 d . . . . .
C19 C 0.7995(3) 0.9658(2) 0.8900(2) 0.0267(6) Uani 1 1 d . . . . .
N20 N 0.7969(2) 0.9898(2) 0.9888(2) 0.0307(5) Uani 1 1 d . . . . .
C21 C 0.9025(3) 1.0811(3) 1.0649(3) 0.0355(7) Uani 1 1 d . . . . .
H21 H 0.903383 1.100708 1.135659 0.043 Uiso 1 1 calc R U . . .
C22 C 1.0141(3) 1.1515(3) 1.0479(3) 0.0373(7) Uani 1 1 d . . . . .
H22 H 1.087606 1.215406 1.106146 0.045 Uiso 1 1 calc R U . . .
C23 C 1.0157(3) 1.1274(3) 0.9486(3) 0.0357(7) Uani 1 1 d . . . . .
H23 H 1.089391 1.173659 0.934761 0.043 Uiso 1 1 calc R U . . .
N24 N 0.9072(2) 1.0338(2) 0.8682(2) 0.0292(5) Uani 1 1 d . . . . .
C25 C 0.8783(3) 0.9853(3) 0.7608(2) 0.0313(6) Uani 1 1 d . . . . .
H25 H 0.931767 1.012417 0.721875 0.038 Uiso 1 1 calc R U . . .
N26 N 0.4590(2) 0.7723(2) 0.87510(18) 0.0252(5) Uani 1 1 d . . . . .
C27 C 0.4849(3) 0.7482(2) 0.9643(2) 0.0272(6) Uani 1 1 d . . . . .
C28 C 0.4517(3) 0.7827(3) 1.0486(2) 0.0327(6) Uani 1 1 d . . . . .
H28 H 0.469659 0.764501 1.110968 0.039 Uiso 1 1 calc R U . . .
C29 C 0.3920(3) 0.8442(3) 1.0400(3) 0.0364(7) Uani 1 1 d . . . . .
H29 H 0.368644 0.868683 1.096670 0.044 Uiso 1 1 calc R U . . .
C30 C 0.3666(3) 0.8698(3) 0.9485(2) 0.0328(6) Uani 1 1 d . . . . .
H30 H 0.325640 0.911722 0.941371 0.039 Uiso 1 1 calc R U . . .
C31 C 0.4023(3) 0.8327(2) 0.8670(2) 0.0271(6) Uani 1 1 d . . . . .
C32 C 0.5514(3) 0.6865(2) 0.9619(2) 0.0269(6) Uani 1 1 d . . . . .
N33 N 0.5752(2) 0.6565(2) 0.87068(17) 0.0255(5) Uani 1 1 d . . . . .
C34 C 0.6411(3) 0.6081(2) 0.8911(2) 0.0267(6) Uani 1 1 d . . . . .
N35 N 0.6869(2) 0.5665(2) 0.8264(2) 0.0318(5) Uani 1 1 d . . . . .
C36 C 0.7505(3) 0.5222(3) 0.8658(3) 0.0356(7) Uani 1 1 d . . . . .
H36 H 0.782514 0.490725 0.821275 0.043 Uiso 1 1 calc R U . . .
C37 C 0.7738(3) 0.5188(3) 0.9698(3) 0.0384(7) Uani 1 1 d . . . . .
H37 H 0.821452 0.487204 0.994253 0.046 Uiso 1 1 calc R U . . .
C38 C 0.7277(3) 0.5609(3) 1.0341(2) 0.0354(7) Uani 1 1 d . . . . .
H38 H 0.741404 0.559295 1.104398 0.042 Uiso 1 1 calc R U . . .
N39 N 0.6602(2) 0.6063(2) 0.99446(18) 0.0287(5) Uani 1 1 d . . . . .
C40 C 0.6023(3) 0.6558(3) 1.0385(2) 0.0304(6) Uani 1 1 d . . . . .
H40 H 0.598678 0.666306 1.107903 0.037 Uiso 1 1 calc R U . . .
C41 C 0.3842(3) 0.8546(3) 0.7668(2) 0.0283(6) Uani 1 1 d . . . . .
N42 N 0.4245(2) 0.8109(2) 0.69417(19) 0.0287(5) Uani 1 1 d . . . . .
C43 C 0.3970(3) 0.8408(3) 0.6112(2) 0.0334(6) Uani 1 1 d . . . . .
N44 N 0.4138(3) 0.8131(3) 0.5185(2) 0.0418(7) Uani 1 1 d . . . . .
C45 C 0.3737(4) 0.8492(4) 0.4460(3) 0.0514(9) Uani 1 1 d . . . . .
H45 H 0.382315 0.828772 0.379239 0.062 Uiso 1 1 calc R U . . .
C46 C 0.3180(4) 0.9171(4) 0.4606(3) 0.0525(10) Uani 1 1 d . . . . .
H46 H 0.291953 0.941991 0.405534 0.063 Uiso 1 1 calc R U . . .
C47 C 0.3031(4) 0.9454(3) 0.5542(3) 0.0441(8) Uani 1 1 d . . . . .
H47 H 0.267877 0.991941 0.567355 0.053 Uiso 1 1 calc R U . . .
N48 N 0.3405(3) 0.9050(3) 0.6299(2) 0.0357(6) Uani 1 1 d . . . . .
C49 C 0.3332(3) 0.9134(3) 0.7293(2) 0.0340(6) Uani 1 1 d . . . . .
H49 H 0.299651 0.952046 0.764464 0.041 Uiso 1 1 calc R U . . .
B50 B 0.8203(3) 0.9108(3) 0.2883(2) 0.0246(6) Uani 1 1 d . . . . .
F51 F 0.84568(18) 0.83307(18) 0.22919(16) 0.0422(4) Uani 1 1 d . . . . .
F52 F 0.87095(19) 0.9343(2) 0.39601(15) 0.0468(5) Uani 1 1 d . . . . .
F53 F 0.68965(17) 0.85394(17) 0.25750(14) 0.0382(4) Uani 1 1 d . . . . .
F54 F 0.87087(19) 1.01778(17) 0.27035(17) 0.0447(5) Uani 1 1 d . . . . .
B55A B 0.1485(7) 0.7410(7) 0.1547(7) 0.040(2) Uiso 0.57 1 d D . P A 1
F56A F 0.1868(4) 0.6685(4) 0.1867(4) 0.0650(11) Uiso 0.57 1 d D . P A 1
F57A F 0.1133(4) 0.7107(4) 0.0477(4) 0.0637(11) Uiso 0.57 1 d D . P A 1
F58A F 0.2453(5) 0.8592(4) 0.2017(4) 0.0438(15) Uiso 0.57 1 d D . P A 1
F59A F 0.0585(5) 0.7369(5) 0.1947(5) 0.0599(18) Uiso 0.57 1 d D . P A 1
B55B B 0.1536(9) 0.7342(9) 0.1773(9) 0.036(3) Uiso 0.43 1 d D . P B 2
F56B F 0.1727(6) 0.6724(6) 0.2398(6) 0.0716(17) Uiso 0.43 1 d D . P B 2
F57B F 0.1288(7) 0.6686(6) 0.0700(5) 0.0777(18) Uiso 0.43 1 d D . P B 2
F58B F 0.2602(6) 0.8521(6) 0.2166(6) 0.046(2) Uiso 0.43 1 d D . P B 2
F59B F 0.0368(6) 0.7207(6) 0.1678(5) 0.0412(16) Uiso 0.43 1 d D . P B 2
C60 C 0.0870(4) 0.5701(4) 0.8181(4) 0.0570(10) Uani 1 1 d . . . . .
H60A H 0.120666 0.609481 0.895854 0.086 Uiso 1 1 calc R U . . .
H60B H 0.154514 0.576137 0.793888 0.086 Uiso 1 1 calc R U . . .
H60C H 0.021449 0.484985 0.798110 0.086 Uiso 1 1 calc R U . . .
C61 C 0.0348(4) 0.6284(3) 0.7691(3) 0.0488(9) Uani 1 1 d . . . . .
N62 N -0.0067(5) 0.6741(4) 0.7337(3) 0.0920(18) Uani 1 1 d . . . . .
C63 C 0.8888(8) 0.3999(8) 0.5016(8) 0.055(2) Uiso 0.5 1 d D . P C -1
H63A H 0.821545 0.412669 0.475288 0.083 Uiso 0.5 1 calc R U P C -1
H63B H 0.889329 0.386393 0.569123 0.083 Uiso 0.5 1 calc R U P C -1
H63C H 0.874553 0.329219 0.449015 0.083 Uiso 0.5 1 calc R U P C -1
C64 C 1.0071(10) 0.5041(10) 0.5184(8) 0.057(2) Uiso 0.5 1 d D . P C -1
N65 N 1.1036(8) 0.5904(8) 0.5359(8) 0.070(2) Uiso 0.5 1 d D . P C -1

loop_
_atom_site_aniso_label
_atom_site_aniso_U_11
_atom_site_aniso_U_22
_atom_site_aniso_U_33
_atom_site_aniso_U_23
_atom_site_aniso_U_13
_atom_site_aniso_U_12
Fe1 0.0293(2) 0.0266(2) 0.0187(2) 0.00687(16) 0.01049(16) 0.01762(19)
N2 0.0363(13) 0.0325(12) 0.0209(10) 0.0105(9) 0.0138(9) 0.0246(11)
C3 0.0405(16) 0.0349(14) 0.0211(12) 0.0098(11) 0.0112(11) 0.0273(13)
C4 0.054(2) 0.0461(17) 0.0229(13) 0.0114(13) 0.0142(13) 0.0357(17)
C5 0.061(2) 0.0495(18) 0.0280(14) 0.0192(14) 0.0262(15) 0.0416(18)
C6 0.0496(18) 0.0433(16) 0.0349(15) 0.0226(13) 0.0268(14) 0.0340(15)
C7 0.0384(15) 0.0340(14) 0.0283(14) 0.0151(12) 0.0185(12) 0.0271(13)
C8 0.0379(15) 0.0316(14) 0.0224(13) 0.0082(11) 0.0079(11) 0.0250(13)
N9 0.0316(12) 0.0268(11) 0.0215(11) 0.0035(9) 0.0076(9) 0.0173(10)
C10 0.0333(15) 0.0310(14) 0.0226(13) 0.0048(11) 0.0064(11) 0.0206(13)
N11 0.0357(14) 0.0335(13) 0.0347(13) 0.0104(11) 0.0118(11) 0.0190(12)
C12 0.0351(16) 0.0344(15) 0.0444(18) 0.0149(14) 0.0115(14) 0.0187(14)
C13 0.0352(17) 0.0303(15) 0.051(2) 0.0102(14) 0.0062(14) 0.0162(14)
C14 0.0379(17) 0.0297(14) 0.0392(17) 0.0030(13) 0.0007(13) 0.0185(14)
N15 0.0362(14) 0.0301(12) 0.0276(12) 0.0028(10) 0.0018(10) 0.0206(11)
C16 0.0450(17) 0.0366(15) 0.0234(13) 0.0065(12) 0.0072(12) 0.0265(14)
C17 0.0345(15) 0.0313(13) 0.0297(13) 0.0153(11) 0.0187(12) 0.0235(12)
N18 0.0281(12) 0.0295(11) 0.0267(11) 0.0121(9) 0.0136(10) 0.0169(10)
C19 0.0286(14) 0.0273(13) 0.0299(14) 0.0118(11) 0.0133(11) 0.0176(12)
N20 0.0340(13) 0.0310(12) 0.0275(12) 0.0090(10) 0.0126(10) 0.0180(11)
C21 0.0365(16) 0.0321(14) 0.0315(15) 0.0077(12) 0.0096(13) 0.0168(13)
C22 0.0354(16) 0.0288(14) 0.0380(16) 0.0084(12) 0.0087(13) 0.0140(13)
C23 0.0295(15) 0.0296(14) 0.0449(17) 0.0149(13) 0.0123(13) 0.0138(13)
N24 0.0295(12) 0.0295(11) 0.0328(12) 0.0132(10) 0.0155(10) 0.0164(10)
C25 0.0389(16) 0.0367(15) 0.0343(15) 0.0191(12) 0.0229(13) 0.0256(14)
N26 0.0268(11) 0.0256(11) 0.0209(10) 0.0047(9) 0.0112(9) 0.0129(10)
C27 0.0271(13) 0.0261(12) 0.0231(12) 0.0070(10) 0.0104(11) 0.0108(11)
C28 0.0350(15) 0.0346(14) 0.0267(14) 0.0099(12) 0.0164(12) 0.0159(13)
C29 0.0370(16) 0.0358(15) 0.0328(15) 0.0061(12) 0.0205(13) 0.0165(14)
C30 0.0324(15) 0.0335(15) 0.0332(15) 0.0068(12) 0.0148(12) 0.0194(13)
C31 0.0268(13) 0.0257(12) 0.0267(13) 0.0061(11) 0.0119(11) 0.0132(11)
C32 0.0290(14) 0.0234(12) 0.0224(12) 0.0067(10) 0.0094(11) 0.0107(11)
N33 0.0305(12) 0.0267(11) 0.0199(10) 0.0082(9) 0.0090(9) 0.0161(10)
C34 0.0298(14) 0.0235(12) 0.0218(12) 0.0072(10) 0.0075(11) 0.0122(11)
N35 0.0375(14) 0.0326(12) 0.0275(12) 0.0084(10) 0.0111(10) 0.0219(11)
C36 0.0409(17) 0.0347(15) 0.0372(16) 0.0108(13) 0.0143(13) 0.0255(14)
C37 0.0425(17) 0.0381(16) 0.0385(16) 0.0145(14) 0.0089(14) 0.0268(15)
C38 0.0377(16) 0.0331(14) 0.0276(14) 0.0118(12) 0.0034(12) 0.0169(13)
N39 0.0330(13) 0.0254(11) 0.0216(11) 0.0073(9) 0.0069(9) 0.0134(10)
C40 0.0353(15) 0.0307(13) 0.0223(13) 0.0076(11) 0.0109(11) 0.0163(13)
C41 0.0288(14) 0.0289(13) 0.0299(14) 0.0059(11) 0.0126(11) 0.0185(12)
N42 0.0337(13) 0.0329(12) 0.0269(11) 0.0100(10) 0.0118(10) 0.0233(11)
C43 0.0432(17) 0.0371(15) 0.0285(14) 0.0101(12) 0.0138(13) 0.0283(14)
N44 0.0621(18) 0.0591(17) 0.0305(13) 0.0209(13) 0.0213(13) 0.0480(16)
C45 0.078(3) 0.075(3) 0.0359(18) 0.0260(18) 0.0275(18) 0.062(2)
C46 0.079(3) 0.076(3) 0.0367(18) 0.0267(18) 0.0237(18) 0.063(2)
C47 0.059(2) 0.057(2) 0.0357(16) 0.0170(15) 0.0164(15) 0.0457(19)
N48 0.0459(15) 0.0471(15) 0.0293(12) 0.0137(11) 0.0154(11) 0.0354(13)
C49 0.0401(16) 0.0377(15) 0.0320(15) 0.0090(13) 0.0146(13) 0.0275(14)
B50 0.0274(15) 0.0296(14) 0.0253(14) 0.0102(12) 0.0124(12) 0.0201(13)
F51 0.0409(10) 0.0436(10) 0.0452(10) 0.0080(8) 0.0180(8) 0.0273(9)
F52 0.0491(12) 0.0623(12) 0.0305(9) 0.0170(9) 0.0118(8) 0.0323(10)
F53 0.0333(9) 0.0435(10) 0.0368(9) 0.0092(8) 0.0135(7) 0.0218(8)
F54 0.0472(11) 0.0400(10) 0.0539(12) 0.0234(9) 0.0217(9) 0.0248(9)
C60 0.067(3) 0.053(2) 0.059(2) 0.0202(19) 0.020(2) 0.039(2)
C61 0.050(2) 0.0372(17) 0.0394(18) 0.0053(15) 0.0033(16) 0.0187(17)
N62 0.122(4) 0.063(2) 0.057(2) -0.0012(18) -0.028(2) 0.060(3)

loop_
_atom_type_symbol
_atom_type_description
_atom_type_scat_dispersion_real
_atom_type_scat_dispersion_imag
_atom_type_scat_source
C C 0.0181 0.0091 'International Tables Vol C Tables 4.2.6.8 and 6.1.1.4'
H H 0.0000 0.0000 'International Tables Vol C Tables 4.2.6.8 and 6.1.1.4'
B B 0.0090 0.0039 'International Tables Vol C Tables 4.2.6.8 and 6.1.1.4'
F F 0.0727 0.0534 'International Tables Vol C Tables 4.2.6.8 and 6.1.1.4'
Fe Fe -1.1336 3.1974 'International Tables Vol C Tables 4.2.6.8 and 6.1.1.4'
N N 0.0311 0.0180 'International Tables Vol C Tables 4.2.6.8 and 6.1.1.4'

loop_
_geom_angle_atom_site_label_1
_geom_angle_atom_site_label_2
_geom_angle_atom_site_label_3
_geom_angle
_geom_angle_site_symmetry_1
_geom_angle_site_symmetry_3
_geom_angle_publ_flag
N2 Fe1 N9 74.78(9) . . ?
N2 Fe1 N18 74.57(9) . . ?
N2 Fe1 N26 163.52(9) . . ?
N2 Fe1 N33 120.61(9) . . ?
N2 Fe1 N42 90.12(9) . . ?
N9 Fe1 N33 98.12(9) . . ?
N9 Fe1 N42 91.67(9) . . ?
N18 Fe1 N9 148.43(9) . . ?
N18 Fe1 N33 90.99(9) . . ?
N18 Fe1 N42 95.79(9) . . ?
N26 Fe1 N9 110.48(9) . . ?
N26 Fe1 N18 101.07(9) . . ?
N26 Fe1 N33 74.86(9) . . ?
N26 Fe1 N42 74.35(9) . . ?
N33 Fe1 N42 149.19(9) . . ?
C3 N2 Fe1 119.0(2) . . ?
C7 N2 Fe1 119.70(18) . . ?
C7 N2 C3 119.9(2) . . ?
N2 C3 C4 121.4(3) . . ?
N2 C3 C8 113.0(2) . . ?
C4 C3 C8 125.6(3) . . ?
C3 C4 H4 120.7 . . ?
C5 C4 C3 118.6(3) . . ?
C5 C4 H4 120.7 . . ?
C4 C5 H5 119.9 . . ?
C4 C5 C6 120.3(3) . . ?
C6 C5 H5 119.9 . . ?
C5 C6 H6 121.2 . . ?
C7 C6 C5 117.7(3) . . ?
C7 C6 H6 121.2 . . ?
N2 C7 C6 122.1(3) . . ?
N2 C7 C17 112.9(2) . . ?
C6 C7 C17 125.0(3) . . ?
N9 C8 C3 118.1(2) . . ?
C16 C8 C3 130.4(3) . . ?
C16 C8 N9 111.4(3) . . ?
C8 N9 Fe1 113.25(19) . . ?
C10 N9 Fe1 140.68(19) . . ?
C10 N9 C8 105.7(2) . . ?
N9 C10 N11 127.5(3) . . ?
N9 C10 N15 109.9(3) . . ?
N11 C10 N15 122.6(3) . . ?
C12 N11 C10 115.9(3) . . ?
N11 C12 H12 118.2 . . ?
N11 C12 C13 123.7(3) . . ?
C13 C12 H12 118.2 . . ?
C12 C13 H13 120.0 . . ?
C14 C13 C12 120.0(3) . . ?
C14 C13 H13 120.0 . . ?
C13 C14 H14 121.4 . . ?
C13 C14 N15 117.1(3) . . ?
N15 C14 H14 121.4 . . ?
C14 N15 C10 120.5(3) . . ?
C14 N15 C16 131.8(3) . . ?
C16 N15 C10 107.6(2) . . ?
C8 C16 N15 105.4(3) . . ?
C8 C16 H16 127.3 . . ?
N15 C16 H16 127.3 . . ?
N18 C17 C7 117.3(2) . . ?
C25 C17 C7 131.2(3) . . ?
C25 C17 N18 111.4(3) . . ?
C17 N18 Fe1 114.58(18) . . ?
C19 N18 Fe1 139.65(19) . . ?
C19 N18 C17 105.7(2) . . ?
N18 C19 N20 127.8(3) . . ?
N18 C19 N24 109.9(2) . . ?
N20 C19 N24 122.4(3) . . ?
C21 N20 C19 115.9(3) . . ?
N20 C21 H21 117.9 . . ?
N20 C21 C22 124.1(3) . . ?
C22 C21 H21 117.9 . . ?
C21 C22 H22 120.2 . . ?
C23 C22 C21 119.5(3) . . ?
C23 C22 H22 120.2 . . ?
C22 C23 H23 121.3 . . ?
C22 C23 N24 117.5(3) . . ?
N24 C23 H23 121.3 . . ?
C23 N24 C19 120.6(3) . . ?
C23 N24 C25 132.0(3) . . ?
C25 N24 C19 107.4(2) . . ?
C17 C25 N24 105.6(2) . . ?
C17 C25 H25 127.2 . . ?
N24 C25 H25 127.2 . . ?
C27 N26 Fe1 119.79(19) . . ?
C31 N26 Fe1 120.09(18) . . ?
C31 N26 C27 120.0(2) . . ?
N26 C27 C28 121.3(3) . . ?
N26 C27 C32 113.1(2) . . ?
C28 C27 C32 125.6(3) . . ?
C27 C28 H28 120.6 . . ?
C29 C28 C27 118.7(3) . . ?
C29 C28 H28 120.6 . . ?
C28 C29 H29 120.1 . . ?
C30 C29 C28 119.8(3) . . ?
C30 C29 H29 120.1 . . ?
C29 C30 H30 120.7 . . ?
C29 C30 C31 118.6(3) . . ?
C31 C30 H30 120.7 . . ?
N26 C31 C30 121.5(3) . . ?
N26 C31 C41 113.3(2) . . ?
C30 C31 C41 125.2(3) . . ?
N33 C32 C27 118.3(2) . . ?
C40 C32 C27 130.9(3) . . ?
C40 C32 N33 110.7(3) . . ?
C32 N33 Fe1 113.87(18) . . ?
C34 N33 Fe1 139.29(19) . . ?
C34 N33 C32 106.2(2) . . ?
N33 C34 N35 127.7(3) . . ?
N33 C34 N39 109.8(2) . . ?
N35 C34 N39 122.5(3) . . ?
C36 N35 C34 116.1(3) . . ?
N35 C36 H36 118.0 . . ?
N35 C36 C37 124.0(3) . . ?
C37 C36 H36 118.0 . . ?
C36 C37 H37 120.3 . . ?
C38 C37 C36 119.4(3) . . ?
C38 C37 H37 120.3 . . ?
C37 C38 H38 121.2 . . ?
C37 C38 N39 117.6(3) . . ?
N39 C38 H38 121.2 . . ?
C38 N39 C34 120.4(3) . . ?
C38 N39 C40 132.0(3) . . ?
C40 N39 C34 107.5(2) . . ?
C32 C40 N39 105.7(2) . . ?
C32 C40 H40 127.2 . . ?
N39 C40 H40 127.2 . . ?
N42 C41 C31 117.8(3) . . ?
C49 C41 C31 131.2(3) . . ?
C49 C41 N42 111.0(3) . . ?
C41 N42 Fe1 114.47(18) . . ?
C43 N42 Fe1 139.3(2) . . ?
C43 N42 C41 106.2(2) . . ?
N42 C43 N44 127.8(3) . . ?
N42 C43 N48 109.9(3) . . ?
N44 C43 N48 122.2(3) . . ?
C45 N44 C43 116.2(3) . . ?
N44 C45 H45 117.8 . . ?
N44 C45 C46 124.4(3) . . ?
C46 C45 H45 117.8 . . ?
C45 C46 H46 120.7 . . ?
C47 C46 C45 118.7(3) . . ?
C47 C46 H46 120.7 . . ?
C46 C47 H47 121.0 . . ?
C46 C47 N48 117.9(3) . . ?
N48 C47 H47 121.0 . . ?
C47 N48 C43 120.4(3) . . ?
C47 N48 C49 132.2(3) . . ?
C49 N48 C43 107.4(3) . . ?
C41 C49 N48 105.5(3) . . ?
C41 C49 H49 127.3 . . ?
N48 C49 H49 127.3 . . ?
F51 B50 F53 108.6(2) . . ?
F52 B50 F51 109.9(2) . . ?
F52 B50 F53 108.9(2) . . ?
F54 B50 F51 110.5(2) . . ?
F54 B50 F52 109.0(3) . . ?
F54 B50 F53 109.9(2) . . ?
F57A B55A F56A 110.1(6) . . ?
F57A B55A F58A 108.7(7) . . ?
F57A B55A F59A 114.6(7) . . ?
F58A B55A F56A 109.8(7) . . ?
F58A B55A F59A 103.5(6) . . ?
F59A B55A F56A 109.9(7) . . ?
F56B B55B F57B 107.3(8) . . ?
F56B B55B F58B 109.0(8) . . ?
F56B B55B F59B 108.7(8) . . ?
F58B B55B F57B 112.4(8) . . ?
F58B B55B F59B 117.5(8) . . ?
F59B B55B F57B 101.3(7) . . ?
H60A C60 H60B 109.5 . . ?
H60A C60 H60C 109.5 . . ?
H60B C60 H60C 109.5 . . ?
C61 C60 H60A 109.5 . . ?
C61 C60 H60B 109.5 . . ?
C61 C60 H60C 109.5 . . ?
N62 C61 C60 177.8(5) . . ?
H63A C63 H63B 109.5 . . ?
H63A C63 H63C 109.5 . . ?
H63B C63 H63C 109.5 . . ?
C64 C63 H63A 109.5 . . ?
C64 C63 H63B 109.5 . . ?
C64 C63 H63C 109.5 . . ?
N65 C64 C63 177.5(11) . . ?

loop_
_geom_bond_atom_site_label_1
_geom_bond_atom_site_label_2
_geom_bond_distance
_geom_bond_site_symmetry_2
_geom_bond_publ_flag
Fe1 N2 2.148(2) . ?
Fe1 N9 2.193(2) . ?
Fe1 N18 2.183(2) . ?
Fe1 N26 2.154(2) . ?
Fe1 N33 2.197(2) . ?
Fe1 N42 2.201(2) . ?
N2 C3 1.342(4) . ?
N2 C7 1.335(4) . ?
C3 C4 1.387(4) . ?
C3 C8 1.460(4) . ?
C4 H4 0.9500 . ?
C4 C5 1.378(5) . ?
C5 H5 0.9500 . ?
C5 C6 1.393(5) . ?
C6 H6 0.9500 . ?
C6 C7 1.389(4) . ?
C7 C17 1.466(4) . ?
C8 N9 1.384(4) . ?
C8 C16 1.359(4) . ?
N9 C10 1.327(4) . ?
C10 N11 1.348(4) . ?
C10 N15 1.399(4) . ?
N11 C12 1.322(4) . ?
C12 H12 0.9500 . ?
C12 C13 1.413(5) . ?
C13 H13 0.9500 . ?
C13 C14 1.348(5) . ?
C14 H14 0.9500 . ?
C14 N15 1.370(4) . ?
N15 C16 1.377(4) . ?
C16 H16 0.9500 . ?
C17 N18 1.381(4) . ?
C17 C25 1.357(4) . ?
N18 C19 1.324(4) . ?
C19 N20 1.343(4) . ?
C19 N24 1.402(4) . ?
N20 C21 1.320(4) . ?
C21 H21 0.9500 . ?
C21 C22 1.412(5) . ?
C22 H22 0.9500 . ?
C22 C23 1.344(5) . ?
C23 H23 0.9500 . ?
C23 N24 1.368(4) . ?
N24 C25 1.371(4) . ?
C25 H25 0.9500 . ?
N26 C27 1.345(4) . ?
N26 C31 1.341(4) . ?
C27 C28 1.392(4) . ?
C27 C32 1.461(4) . ?
C28 H28 0.9500 . ?
C28 C29 1.387(5) . ?
C29 H29 0.9500 . ?
C29 C30 1.385(5) . ?
C30 H30 0.9500 . ?
C30 C31 1.393(4) . ?
C31 C41 1.459(4) . ?
C32 N33 1.383(4) . ?
C32 C40 1.364(4) . ?
N33 C34 1.323(4) . ?
C34 N35 1.344(4) . ?
C34 N39 1.395(4) . ?
N35 C36 1.322(4) . ?
C36 H36 0.9500 . ?
C36 C37 1.411(5) . ?
C37 H37 0.9500 . ?
C37 C38 1.347(5) . ?
C38 H38 0.9500 . ?
C38 N39 1.374(4) . ?
N39 C40 1.376(4) . ?
C40 H40 0.9500 . ?
C41 N42 1.379(4) . ?
C41 C49 1.364(4) . ?
N42 C43 1.320(4) . ?
C43 N44 1.347(4) . ?
C43 N48 1.399(4) . ?
N44 C45 1.311(5) . ?
C45 H45 0.9500 . ?
C45 C46 1.424(5) . ?
C46 H46 0.9500 . ?
C46 C47 1.348(5) . ?
C47 H47 0.9500 . ?
C47 N48 1.372(4) . ?
N48 C49 1.376(4) . ?
C49 H49 0.9500 . ?
B50 F51 1.404(4) . ?
B50 F52 1.383(4) . ?
B50 F53 1.405(4) . ?
B50 F54 1.375(4) . ?
B55A F56A 1.395(9) . ?
B55A F57A 1.351(10) . ?
B55A F58A 1.366(9) . ?
B55A F59A 1.382(9) . ?
B55B F56B 1.376(12) . ?
B55B F57B 1.434(11) . ?
B55B F58B 1.405(10) . ?
B55B F59B 1.416(10) . ?
C60 H60A 0.9800 . ?
C60 H60B 0.9800 . ?
C60 H60C 0.9800 . ?
C60 C61 1.436(6) . ?
C61 N62 1.111(6) . ?
C63 H63A 0.9800 . ?
C63 H63B 0.9800 . ?
C63 H63C 0.9800 . ?
C63 C64 1.434(12) . ?
C64 N65 1.164(11) . ?

loop_
_geom_torsion_atom_site_label_1
_geom_torsion_atom_site_label_2
_geom_torsion_atom_site_label_3
_geom_torsion_atom_site_label_4
_geom_torsion
_geom_torsion_site_symmetry_1
_geom_torsion_site_symmetry_2
_geom_torsion_site_symmetry_3
_geom_torsion_site_symmetry_4
_geom_torsion_publ_flag
Fe1 N2 C3 C4 168.2(2) . . . . ?
Fe1 N2 C3 C8 -11.6(3) . . . . ?
Fe1 N2 C7 C6 -167.5(2) . . . . ?
Fe1 N2 C7 C17 11.4(3) . . . . ?
Fe1 N9 C10 N11 -9.3(5) . . . . ?
Fe1 N9 C10 N15 170.5(2) . . . . ?
Fe1 N18 C19 N20 -3.0(5) . . . . ?
Fe1 N18 C19 N24 175.2(2) . . . . ?
Fe1 N26 C27 C28 178.2(2) . . . . ?
Fe1 N26 C27 C32 -0.6(3) . . . . ?
Fe1 N26 C31 C30 -178.3(2) . . . . ?
Fe1 N26 C31 C41 1.4(3) . . . . ?
Fe1 N33 C34 N35 -9.4(5) . . . . ?
Fe1 N33 C34 N39 169.9(2) . . . . ?
Fe1 N42 C43 N44 5.7(6) . . . . ?
Fe1 N42 C43 N48 -176.7(2) . . . . ?
N2 C3 C4 C5 -0.9(5) . . . . ?
N2 C3 C8 N9 1.4(4) . . . . ?
N2 C3 C8 C16 -176.5(3) . . . . ?
N2 C7 C17 N18 -8.0(4) . . . . ?
N2 C7 C17 C25 169.6(3) . . . . ?
C3 N2 C7 C6 -0.9(4) . . . . ?
C3 N2 C7 C17 178.1(2) . . . . ?
C3 C4 C5 C6 -0.4(5) . . . . ?
C3 C8 N9 Fe1 8.8(3) . . . . ?
C3 C8 N9 C10 -177.1(2) . . . . ?
C3 C8 C16 N15 177.1(3) . . . . ?
C4 C3 C8 N9 -178.4(3) . . . . ?
C4 C3 C8 C16 3.7(5) . . . . ?
C4 C5 C6 C7 1.0(5) . . . . ?
C5 C6 C7 N2 -0.4(4) . . . . ?
C5 C6 C7 C17 -179.2(3) . . . . ?
C6 C7 C17 N18 170.9(3) . . . . ?
C6 C7 C17 C25 -11.5(5) . . . . ?
C7 N2 C3 C4 1.5(4) . . . . ?
C7 N2 C3 C8 -178.3(2) . . . . ?
C7 C17 N18 Fe1 1.2(3) . . . . ?
C7 C17 N18 C19 178.6(2) . . . . ?
C7 C17 C25 N24 -177.5(3) . . . . ?
C8 C3 C4 C5 178.9(3) . . . . ?
C8 N9 C10 N11 179.2(3) . . . . ?
C8 N9 C10 N15 -1.0(3) . . . . ?
N9 C8 C16 N15 -0.9(3) . . . . ?
N9 C10 N11 C12 -177.5(3) . . . . ?
N9 C10 N15 C14 176.3(3) . . . . ?
N9 C10 N15 C16 0.4(3) . . . . ?
C10 N11 C12 C13 -0.4(5) . . . . ?
C10 N15 C16 C8 0.3(3) . . . . ?
N11 C10 N15 C14 -3.9(4) . . . . ?
N11 C10 N15 C16 -179.8(3) . . . . ?
N11 C12 C13 C14 -1.0(5) . . . . ?
C12 C13 C14 N15 -0.1(5) . . . . ?
C13 C14 N15 C10 2.3(5) . . . . ?
C13 C14 N15 C16 177.0(3) . . . . ?
C14 N15 C16 C8 -174.9(3) . . . . ?
N15 C10 N11 C12 2.8(4) . . . . ?
C16 C8 N9 Fe1 -173.0(2) . . . . ?
C16 C8 N9 C10 1.2(3) . . . . ?
C17 N18 C19 N20 -179.3(3) . . . . ?
C17 N18 C19 N24 -1.0(3) . . . . ?
N18 C17 C25 N24 0.3(3) . . . . ?
N18 C19 N20 C21 177.5(3) . . . . ?
N18 C19 N24 C23 -177.4(3) . . . . ?
N18 C19 N24 C25 1.2(3) . . . . ?
C19 N20 C21 C22 -0.4(5) . . . . ?
C19 N24 C25 C17 -0.9(3) . . . . ?
N20 C19 N24 C23 1.0(4) . . . . ?
N20 C19 N24 C25 179.6(3) . . . . ?
N20 C21 C22 C23 0.9(5) . . . . ?
C21 C22 C23 N24 -0.4(5) . . . . ?
C22 C23 N24 C19 -0.5(4) . . . . ?
C22 C23 N24 C25 -178.7(3) . . . . ?
C23 N24 C25 C17 177.5(3) . . . . ?
N24 C19 N20 C21 -0.5(4) . . . . ?
C25 C17 N18 Fe1 -176.87(19) . . . . ?
C25 C17 N18 C19 0.5(3) . . . . ?
N26 C27 C28 C29 -0.7(4) . . . . ?
N26 C27 C32 N33 -2.4(4) . . . . ?
N26 C27 C32 C40 174.1(3) . . . . ?
N26 C31 C41 N42 0.8(4) . . . . ?
N26 C31 C41 C49 -178.8(3) . . . . ?
C27 N26 C31 C30 -1.4(4) . . . . ?
C27 N26 C31 C41 178.3(2) . . . . ?
C27 C28 C29 C30 0.1(4) . . . . ?
C27 C32 N33 Fe1 4.1(3) . . . . ?
C27 C32 N33 C34 176.8(2) . . . . ?
C27 C32 C40 N39 -176.2(3) . . . . ?
C28 C27 C32 N33 178.8(3) . . . . ?
C28 C27 C32 C40 -4.7(5) . . . . ?
C28 C29 C30 C31 -0.1(4) . . . . ?
C29 C30 C31 N26 0.7(4) . . . . ?
C29 C30 C31 C41 -178.9(3) . . . . ?
C30 C31 C41 N42 -179.6(3) . . . . ?
C30 C31 C41 C49 0.8(5) . . . . ?
C31 N26 C27 C28 1.3(4) . . . . ?
C31 N26 C27 C32 -177.5(2) . . . . ?
C31 C41 N42 Fe1 -2.5(3) . . . . ?
C31 C41 N42 C43 179.4(3) . . . . ?
C31 C41 C49 N48 -179.7(3) . . . . ?
C32 C27 C28 C29 178.0(3) . . . . ?
C32 N33 C34 N35 -179.2(3) . . . . ?
C32 N33 C34 N39 0.1(3) . . . . ?
N33 C32 C40 N39 0.5(3) . . . . ?
N33 C34 N35 C36 179.9(3) . . . . ?
N33 C34 N39 C38 -179.4(2) . . . . ?
N33 C34 N39 C40 0.2(3) . . . . ?
C34 N35 C36 C37 -1.2(5) . . . . ?
C34 N39 C40 C32 -0.4(3) . . . . ?
N35 C34 N39 C38 0.0(4) . . . . ?
N35 C34 N39 C40 179.6(3) . . . . ?
N35 C36 C37 C38 1.1(5) . . . . ?
C36 C37 C38 N39 -0.4(5) . . . . ?
C37 C38 N39 C34 -0.1(4) . . . . ?
C37 C38 N39 C40 -179.5(3) . . . . ?
C38 N39 C40 C32 179.1(3) . . . . ?
N39 C34 N35 C36 0.7(4) . . . . ?
C40 C32 N33 Fe1 -173.09(19) . . . . ?
C40 C32 N33 C34 -0.3(3) . . . . ?
C41 N42 C43 N44 -177.0(3) . . . . ?
C41 N42 C43 N48 0.7(3) . . . . ?
N42 C41 C49 N48 0.7(4) . . . . ?
N42 C43 N44 C45 177.2(4) . . . . ?
N42 C43 N48 C47 -179.8(3) . . . . ?
N42 C43 N48 C49 -0.3(4) . . . . ?
C43 N44 C45 C46 1.7(7) . . . . ?
C43 N48 C49 C41 -0.2(4) . . . . ?
N44 C43 N48 C47 -2.0(5) . . . . ?
N44 C43 N48 C49 177.5(3) . . . . ?
N44 C45 C46 C47 -1.0(7) . . . . ?
C45 C46 C47 N48 -1.2(6) . . . . ?
C46 C47 N48 C43 2.6(6) . . . . ?
C46 C47 N48 C49 -176.7(4) . . . . ?
C47 N48 C49 C41 179.2(4) . . . . ?
N48 C43 N44 C45 -0.2(5) . . . . ?
C49 C41 N42 Fe1 177.2(2) . . . . ?
C49 C41 N42 C43 -0.9(3) . . . . ?
